data_9008577
loop_
_publ_author_name
'Wyckoff, R. W. G.'

_publ_section_title
;
 Second edition. Interscience Publishers, New York, New York
;
_journal_name_full 'Crystal Structures'
_journal_page_first 7
_journal_page_last 83
_journal_volume 1
_journal_year 1963
_chemical_formula_sum S8
_chemical_name_common Sulphur
_chemical_name_mineral Sulphur
_space_group_IT_number 70
_symmetry_space_group_name_Hall '-F 2uv 2vw'
_symmetry_space_group_name_H-M 'F d d d :2'
_cell_angle_alpha 90
_cell_angle_beta 90
_cell_angle_gamma 90
_cell_length_a 10.467
_cell_length_b 12.870
_cell_length_c 24.493
_cell_formula_units_Z 16
_cell_volume 3299.459
_database_code_amcsd 0011255
_exptl_crystal_density_diffrn 2.066
_cod_original_sg_symbol_H-M 'F d d d'
_cod_database_code 9008577

loop_
_space_group_symop_operation_xyz
x,y,z
x,1/2+y,1/2+z
1/2+x,y,1/2+z
1/2+x,1/2+y,z
3/4+x,-y,3/4+z
3/4+x,1/2-y,1/4+z
1/4+x,-y,1/4+z
1/4+x,1/2-y,3/4+z
3/4-x,y,3/4-z
3/4-x,1/2+y,1/4-z
1/4-x,y,1/4-z
1/4-x,1/2+y,3/4-z
-x,3/4+y,3/4+z
-x,1/4+y,1/4+z
1/2-x,3/4+y,1/4+z
1/2-x,1/4+y,3/4+z
x,3/4-y,3/4-z
x,1/4-y,1/4-z
1/2+x,3/4-y,1/4-z
1/2+x,1/4-y,3/4-z
3/4+x,3/4+y,-z
3/4+x,1/4+y,1/2-z
1/4+x,3/4+y,1/2-z
1/4+x,1/4+y,-z
3/4-x,3/4-y,z
3/4-x,1/4-y,1/2+z
1/4-x,3/4-y,1/2+z
1/4-x,1/4-y,z
-x,-y,-z
-x,1/2-y,1/2-z
1/2-x,-y,1/2-z
1/2-x,1/2-y,-z

loop_
_atom_site_label
_atom_site_fract_x
_atom_site_fract_y
_atom_site_fract_z
S1 0.85540 0.95260 0.95160
S2 0.78440 0.03010 0.07630
S3 0.70690 0.97950 0.00400
S4 0.78620 0.90730 0.12900

loop_
_cod_related_entry_id
_cod_related_entry_database
_cod_related_entry_code
1 ChemSpider 59726
2 MPOD 1000248
3 AMCSD 0011255
